data_2023027
loop_
_publ_author_name
'Y&#x131;ld&#x131;r&#x131;m, Sema &#xd6;zt&#xfc;rk'
'Akkurt, Mehmet'
'Pehlivanlar, Ezgi'
'&#xc7;etin, G&#xf6;kalp'
'&#x15e;im&#x15f;ek, Rahime'
'Butcher, Ray J.'
'Bhattarai, Ajaya'

_publ_section_title
;
 Syntheses, characterizations, crystal structures and Hirshfeld surface
 analyses of methyl
 4-[4-(di-fluorometh-oxy)phen-yl]-2,7,7-trimethyl-5-oxo-1,4,5,6,7,8-hexa-hydro-quinoline-3-carboxyl-ate,
 isopropyl
 4-[4-(di-fluoro-meth-oxy)phen-yl]-2,6,6-trimethyl-5-oxo-1,4,5,6,7,8-hexa-hydro-quinoline-3-carboxyl-ate
 and <i>tert</i>-butyl
 4-[4-(di-fluoro-meth-oxy)phen-yl]-2,6,6-trimethyl-5-oxo-1,4,5,6,7,8-hexa-hydro-quinoline-3-carboxyl-ate.
;
_journal_coeditor_code JY2044
_journal_issue 'Pt 3'
_journal_name_full 'Acta crystallographica. Section E, Crystallographic communications'
_journal_page_first 281
_journal_page_last 288
_journal_paper_doi 10.1107/S2056989024001233
_journal_volume 80
_journal_year 2024
_chemical_formula_iupac 'C24 H29 F2 N O4'
_chemical_formula_moiety 'C24 H29 F2 N O4'
_chemical_formula_sum 'C24 H29 F2 N O4'
_chemical_formula_weight 433.48
_chemical_name_systematic
;<i>tert</i>-Butyl
4-[4-(difluoromethoxy)phenyl]-2,6,6-trimethyl-5-oxo-1,4,5,6,7,8-hexahydroquinoline-3-carboxylate
;
_space_group_crystal_system orthorhombic
_space_group_IT_number 61
_space_group_name_Hall '-P 2ac 2ab'
_space_group_name_H-M_alt 'P b c a'
_atom_sites_solution_hydrogens mixed
_atom_sites_solution_primary dual
_atom_sites_solution_secondary difmap
_audit_creation_method SHELXL-2019/3
_cell_angle_alpha 90
_cell_angle_beta 90
_cell_angle_gamma 90
_cell_formula_units_Z 8
_cell_length_a 12.4094(8)
_cell_length_b 15.9871(12)
_cell_length_c 21.9629(15)
_cell_measurement_reflns_used 8996
_cell_measurement_temperature 100(2)
_cell_measurement_theta_max 30.29
_cell_measurement_theta_min 2.27
_cell_volume 4357.2(5)
_computing_cell_refinement
;
<i>SAINT</i> (Bruker, 2018)
;
_computing_data_collection
;
<i>APEX2</i> (Bruker, 2018)
;
_computing_data_reduction
;
<i>SAINT</i> (Bruker, 2018)
;
_computing_molecular_graphics
;
ORTEP-3 for Windows (Farrugia, 2012)
;
_computing_publication_material
;
PLATON (Spek, 2020)
;
_computing_structure_refinement
;
SHELXL (Sheldrick, 2015b)
;
_computing_structure_solution
;
<i>SHELXT</i> (Sheldrick, 2015a)
;
_diffrn_ambient_temperature 100(2)
_diffrn_measured_fraction_theta_full 0.999
_diffrn_measured_fraction_theta_max 0.997
_diffrn_measurement_device_type 'Bruker APEXII CCD'
_diffrn_measurement_method '\f and \w scans'
_diffrn_radiation_type MoK\a
_diffrn_radiation_wavelength 0.71073
_diffrn_reflns_av_R_equivalents 0.1415
_diffrn_reflns_av_unetI/netI 0.0968
_diffrn_reflns_limit_h_max 17
_diffrn_reflns_limit_h_min -17
_diffrn_reflns_limit_k_max 22
_diffrn_reflns_limit_k_min -22
_diffrn_reflns_limit_l_max 31
_diffrn_reflns_limit_l_min -31
_diffrn_reflns_number 56620
_diffrn_reflns_theta_full 25.242
_diffrn_reflns_theta_max 30.547
_diffrn_reflns_theta_min 1.854
_diffrn_standards_decay_% 0
_diffrn_standards_interval_count 0
_diffrn_standards_interval_time 0
_diffrn_standards_number 0
_exptl_absorpt_coefficient_mu 0.100
_exptl_absorpt_correction_T_max 0.7461
_exptl_absorpt_correction_T_min 0.3735
_exptl_absorpt_correction_type multi-scan
_exptl_absorpt_process_details
;
(SADABS; Krause <i>et al.</i>,  2015)
;
_exptl_crystal_colour colorless
_exptl_crystal_density_diffrn 1.322
_exptl_crystal_description plate
_exptl_crystal_F_000 1840
_exptl_crystal_size_max 0.31
_exptl_crystal_size_mid 0.27
_exptl_crystal_size_min 0.09
_refine_diff_density_max 0.369
_refine_diff_density_min -0.306
_refine_ls_extinction_method none
_refine_ls_goodness_of_fit_ref 1.051
_refine_ls_hydrogen_treatment mixed
_refine_ls_matrix_type full
_refine_ls_number_parameters 329
_refine_ls_number_reflns 6654
_refine_ls_number_restraints 68
_refine_ls_restrained_S_all 1.048
_refine_ls_R_factor_all 0.0874
_refine_ls_R_factor_gt 0.0588
_refine_ls_shift/su_max 0.001
_refine_ls_shift/su_mean 0.000
_refine_ls_structure_factor_coef Fsqd
_refine_ls_weighting_details 'w=1/[\s^2^(Fo^2^)+(0.0685P)^2^+0.6147P] where P=(Fo^2^+2Fc^2^)/3'
_refine_ls_weighting_scheme calc
_refine_ls_wR_factor_gt 0.1474
_refine_ls_wR_factor_ref 0.1632
_reflns_number_gt 4732
_reflns_number_total 6654
_reflns_threshold_expression 'I > 2\s(I)'
_cod_data_source_file jy2044sup1.cif
_cod_data_source_block III
_cod_depositor_comments 'Adding full bibliography for 2023025--2023027.cif.'
_cod_database_code 2023027
_cod_database_fobs_code 2023027
_shelx_space_group_comment
;
The symmetry employed for this shelxl refinement is uniquely defined
by the following loop, which should always be used as a source of
symmetry information in preference to the above space-group names.
They are only intended as comments.
;

loop_
_space_group_symop_operation_xyz
'x, y, z'
'-x+1/2, -y, z+1/2'
'-x, y+1/2, -z+1/2'
'x+1/2, -y+1/2, -z'
'-x, -y, -z'
'x-1/2, y, -z-1/2'
'x, -y-1/2, z-1/2'
'-x-1/2, y-1/2, z'

loop_
_atom_site_type_symbol
_atom_site_label
_atom_site_fract_x
_atom_site_fract_y
_atom_site_fract_z
_atom_site_U_iso_or_equiv
_atom_site_adp_type
_atom_site_calc_flag
_atom_site_occupancy
_atom_site_disorder_assembly
_atom_site_disorder_group
F F1 0.57517(9) 0.94793(6) 0.95792(5) 0.0321(2) Uani d 1 . .
F F2 0.64034(9) 1.01340(7) 0.88027(6) 0.0401(3) Uani d 1 . .
O O1 0.32590(9) 0.56945(7) 0.83355(5) 0.0243(2) Uani d 1 . .
O O2 0.46372(9) 0.98316(7) 0.88197(5) 0.0257(3) Uani d 1 . .
O O3 0.28837(10) 0.73942(9) 0.65077(6) 0.0347(3) Uani d 1 . .
O O4 0.41461(9) 0.72089(6) 0.57815(5) 0.0202(2) Uani d 1 . .
N N1 0.62614(10) 0.63107(7) 0.71106(6) 0.0164(2) Uani d 1 . .
C C1 0.56462(11) 0.67209(8) 0.66740(6) 0.0153(3) Uani d 1 . .
C C2 0.46038(11) 0.69097(8) 0.68021(6) 0.0161(3) Uani d 1 . .
C C3 0.41866(11) 0.67977(8) 0.74513(6) 0.0161(3) Uani d 1 . .
H H3A 0.340091 0.666165 0.743048 0.019 Uiso calc 1 . .
C C4 0.47622(11) 0.60720(8) 0.77510(6) 0.0168(3) Uani d 1 . .
C C5 0.42280(11) 0.55954(8) 0.82239(7) 0.0174(3) Uani d 1 . .
C C6 0.48853(12) 0.49691(8) 0.85970(7) 0.0185(3) Uani d 1 . .
C C7 0.58499(18) 0.46128(13) 0.82234(11) 0.0190(5) Uani d 0.646(3) A 1
H H7A 0.632708 0.429090 0.849834 0.023 Uiso calc 0.646(3) A 1
H H7B 0.557191 0.422424 0.790953 0.023 Uiso calc 0.646(3) A 1
C C8 0.6512(9) 0.5311(7) 0.7910(4) 0.0193(9) Uani d 0.646(3) A 1
H H8A 0.694593 0.560970 0.821974 0.023 Uiso calc 0.646(3) A 1
H H8B 0.701396 0.505677 0.761262 0.023 Uiso calc 0.646(3) A 1
C C11 0.5333(2) 0.54966(15) 0.91386(11) 0.0229(5) Uani d 0.646(3) A 1
H H11A 0.571754 0.598568 0.897985 0.034 Uiso calc 0.646(3) A 1
H H11B 0.582927 0.515342 0.937978 0.034 Uiso calc 0.646(3) A 1
H H11C 0.473433 0.568179 0.939625 0.034 Uiso calc 0.646(3) A 1
C C12 0.4219(2) 0.42518(15) 0.88388(12) 0.0263(6) Uani d 0.646(3) A 1
H H12A 0.361872 0.447214 0.907996 0.039 Uiso calc 0.646(3) A 1
H H12B 0.467089 0.389375 0.909586 0.039 Uiso calc 0.646(3) A 1
H H12C 0.393637 0.392387 0.849735 0.039 Uiso calc 0.646(3) A 1
C C7A 0.6013(3) 0.5198(3) 0.86174(19) 0.0187(8) Uani d 0.354(3) A 2
H H7AA 0.641688 0.476110 0.884062 0.022 Uiso calc 0.354(3) A 2
H H7AB 0.609014 0.572916 0.884527 0.022 Uiso calc 0.354(3) A 2
C C8A 0.6504(16) 0.5304(12) 0.7986(7) 0.0181(13) Uani d 0.354(3) A 2
H H8AA 0.654909 0.475285 0.778147 0.022 Uiso calc 0.354(3) A 2
H H8AB 0.724400 0.553046 0.802297 0.022 Uiso calc 0.354(3) A 2
C C11A 0.4353(4) 0.4888(3) 0.9231(2) 0.0263(10) Uani d 0.354(3) A 2
H H11D 0.449832 0.539399 0.946901 0.039 Uiso calc 0.354(3) A 2
H H11E 0.464945 0.440054 0.944246 0.039 Uiso calc 0.354(3) A 2
H H11F 0.357278 0.481932 0.918181 0.039 Uiso calc 0.354(3) A 2
C C12A 0.4654(4) 0.4132(3) 0.8248(2) 0.0243(9) Uani d 0.354(3) A 2
H H12D 0.387682 0.402116 0.824822 0.036 Uiso calc 0.354(3) A 2
H H12E 0.503045 0.367006 0.845007 0.036 Uiso calc 0.354(3) A 2
H H12F 0.490895 0.418052 0.782704 0.036 Uiso calc 0.354(3) A 2
C C9 0.58058(11) 0.59079(8) 0.75968(6) 0.0167(3) Uani d 1 . .
C C10 0.62756(12) 0.68867(9) 0.61031(7) 0.0207(3) Uani d 1 . .
H H10A 0.595418 0.735945 0.588470 0.031 Uiso calc 1 . .
H H10B 0.626017 0.638871 0.584301 0.031 Uiso calc 1 . .
H H10C 0.702331 0.702011 0.620876 0.031 Uiso calc 1 . .
C C13 0.37937(12) 0.72026(9) 0.63625(7) 0.0186(3) Uani d 1 . .
C C14 0.34411(13) 0.74324(9) 0.52654(7) 0.0214(3) Uani d 1 . .
C C15 0.2548(2) 0.67935(14) 0.52089(12) 0.0622(8) Uani d 1 . .
H H15A 0.207089 0.683389 0.556308 0.093 Uiso calc 1 . .
H H15B 0.286095 0.623115 0.519003 0.093 Uiso calc 1 . .
H H15C 0.213484 0.690132 0.483698 0.093 Uiso calc 1 . .
C C16 0.4207(2) 0.73950(15) 0.47310(8) 0.0477(6) Uani d 1 . .
H H16A 0.480326 0.778580 0.479785 0.072 Uiso calc 1 . .
H H16B 0.382166 0.754898 0.435784 0.072 Uiso calc 1 . .
H H16C 0.449097 0.682580 0.469071 0.072 Uiso calc 1 . .
C C17 0.30051(15) 0.83103(10) 0.53339(7) 0.0292(4) Uani d 1 . .
H H17A 0.360098 0.869678 0.541516 0.044 Uiso calc 1 . .
H H17B 0.249301 0.832725 0.567338 0.044 Uiso calc 1 . .
H H17C 0.263853 0.847613 0.495754 0.044 Uiso calc 1 . .
C C18 0.43219(11) 0.75974(9) 0.78268(6) 0.0168(3) Uani d 1 . .
C C19 0.34560(12) 0.81251(9) 0.79479(7) 0.0192(3) Uani d 1 . .
H H19A 0.276094 0.798378 0.779861 0.023 Uiso calc 1 . .
C C20 0.35903(12) 0.88595(9) 0.82852(7) 0.0213(3) Uani d 1 . .
H H20A 0.299016 0.920984 0.836923 0.026 Uiso calc 1 . .
C C21 0.46028(12) 0.90708(9) 0.84950(7) 0.0192(3) Uani d 1 . .
C C22 0.54853(13) 0.85619(10) 0.83835(7) 0.0247(3) Uani d 1 . .
H H22A 0.618017 0.871002 0.852956 0.030 Uiso calc 1 . .
C C23 0.53307(12) 0.78277(10) 0.80522(7) 0.0229(3) Uani d 1 . .
H H23A 0.593071 0.747316 0.797753 0.028 Uiso calc 1 . .
C C24 0.55049(13) 1.00616(9) 0.91461(7) 0.0233(3) Uani d 1 . .
H H24A 0.535474 1.060914 0.934921 0.028 Uiso calc 1 . .
H H1N 0.6911(17) 0.6159(12) 0.6999(9) 0.030(5) Uiso d 1 . .

loop_
_atom_site_aniso_label
_atom_site_aniso_U_11
_atom_site_aniso_U_22
_atom_site_aniso_U_33
_atom_site_aniso_U_12
_atom_site_aniso_U_13
_atom_site_aniso_U_23
F1 0.0440(6) 0.0243(5) 0.0281(5) 0.0072(4) -0.0078(5) -0.0008(4)
F2 0.0317(6) 0.0286(5) 0.0601(7) -0.0069(4) 0.0200(5) -0.0048(5)
O1 0.0156(5) 0.0303(6) 0.0270(6) 0.0012(4) 0.0020(5) 0.0096(4)
O2 0.0261(6) 0.0196(5) 0.0313(6) 0.0068(4) -0.0035(5) -0.0056(4)
O3 0.0185(6) 0.0584(8) 0.0272(6) 0.0125(5) 0.0026(5) 0.0157(6)
O4 0.0201(5) 0.0228(5) 0.0176(5) 0.0039(4) -0.0023(4) 0.0010(4)
N1 0.0112(5) 0.0181(5) 0.0199(6) 0.0011(4) 0.0002(5) 0.0010(4)
C1 0.0147(6) 0.0137(6) 0.0175(6) -0.0006(5) -0.0017(5) -0.0001(5)
C2 0.0155(6) 0.0143(6) 0.0186(6) -0.0001(5) -0.0007(5) 0.0019(5)
C3 0.0121(6) 0.0179(6) 0.0184(6) 0.0020(5) -0.0003(5) 0.0022(5)
C4 0.0136(6) 0.0175(6) 0.0194(6) 0.0003(5) -0.0028(6) 0.0035(5)
C5 0.0154(6) 0.0176(6) 0.0193(6) -0.0006(5) -0.0023(6) 0.0019(5)
C6 0.0193(7) 0.0162(6) 0.0201(7) 0.0014(5) -0.0006(6) 0.0034(5)
C7 0.0182(10) 0.0158(9) 0.0231(10) 0.0033(7) -0.0011(9) 0.0010(7)
C8 0.0145(14) 0.0217(14) 0.022(2) -0.0021(12) -0.0006(15) 0.0053(15)
C11 0.0241(12) 0.0249(11) 0.0195(10) 0.0039(9) -0.0038(10) 0.0001(8)
C12 0.0198(11) 0.0246(11) 0.0345(13) -0.0014(9) 0.0000(10) 0.0132(10)
C7A 0.0147(15) 0.0200(15) 0.0213(16) 0.0008(13) -0.0055(14) 0.0033(13)
C8A 0.013(2) 0.018(2) 0.023(3) 0.007(2) -0.003(2) 0.008(2)
C11A 0.024(2) 0.032(2) 0.023(2) 0.0093(17) 0.0002(18) 0.0048(17)
C12A 0.024(2) 0.0181(18) 0.031(2) -0.0044(15) 0.0053(18) -0.0015(16)
C9 0.0146(6) 0.0153(6) 0.0203(7) -0.0006(5) -0.0022(6) 0.0015(5)
C10 0.0172(7) 0.0236(7) 0.0212(7) -0.0008(5) 0.0019(6) 0.0012(5)
C13 0.0162(6) 0.0203(6) 0.0192(7) -0.0002(5) -0.0008(6) 0.0039(5)
C14 0.0269(8) 0.0177(6) 0.0196(7) 0.0011(6) -0.0087(6) 0.0010(5)
C15 0.0774(17) 0.0428(11) 0.0665(15) -0.0359(12) -0.0534(14) 0.0279(11)
C16 0.0590(14) 0.0649(13) 0.0190(8) 0.0378(11) -0.0010(9) -0.0003(8)
C17 0.0353(9) 0.0287(8) 0.0236(7) 0.0132(7) -0.0059(7) -0.0002(6)
C18 0.0151(7) 0.0198(6) 0.0156(6) 0.0018(5) 0.0014(5) 0.0022(5)
C19 0.0141(6) 0.0197(6) 0.0239(7) 0.0018(5) 0.0007(6) 0.0038(5)
C20 0.0183(7) 0.0193(6) 0.0262(7) 0.0055(5) 0.0034(6) 0.0026(5)
C21 0.0218(7) 0.0177(6) 0.0181(6) 0.0029(5) 0.0011(6) 0.0005(5)
C22 0.0172(7) 0.0293(8) 0.0274(8) 0.0046(6) -0.0044(6) -0.0068(6)
C23 0.0164(7) 0.0269(7) 0.0255(7) 0.0063(6) -0.0009(6) -0.0073(6)
C24 0.0223(7) 0.0178(6) 0.0299(8) 0.0001(5) 0.0027(7) -0.0004(6)

loop_
_atom_type_symbol
_atom_type_description
_atom_type_scat_dispersion_real
_atom_type_scat_dispersion_imag
_atom_type_scat_source
C C 0.0033 0.0016 'International Tables Vol C Tables 4.2.6.8 and 6.1.1.4'
H H 0.0000 0.0000 'International Tables Vol C Tables 4.2.6.8 and 6.1.1.4'
F F 0.0171 0.0103 'International Tables Vol C Tables 4.2.6.8 and 6.1.1.4'
N N 0.0061 0.0033 'International Tables Vol C Tables 4.2.6.8 and 6.1.1.4'
O O 0.0106 0.0060 'International Tables Vol C Tables 4.2.6.8 and 6.1.1.4'

loop_
_geom_angle_atom_site_label_1
_geom_angle_atom_site_label_2
_geom_angle_atom_site_label_3
_geom_angle_site_symmetry_1
_geom_angle_site_symmetry_3
_geom_angle
_geom_angle_publ_flag
C24 O2 C21 . . 121.96(12) ?
C13 O4 C14 . . 122.42(12) ?
C9 N1 C1 . . 122.21(12) ?
C9 N1 H1N . . 117.9(13) ?
C1 N1 H1N . . 116.2(13) ?
C2 C1 N1 . . 119.02(13) ?
C2 C1 C10 . . 129.03(13) ?
N1 C1 C10 . . 111.95(12) ?
C1 C2 C13 . . 125.87(13) ?
C1 C2 C3 . . 119.37(12) ?
C13 C2 C3 . . 114.74(12) ?
C4 C3 C2 . . 109.63(11) ?
C4 C3 C18 . . 110.75(11) ?
C2 C3 C18 . . 111.59(11) ?
C4 C3 H3A . . 108.3 ?
C2 C3 H3A . . 108.3 ?
C18 C3 H3A . . 108.3 ?
C9 C4 C5 . . 120.75(13) ?
C9 C4 C3 . . 119.19(12) ?
C5 C4 C3 . . 119.94(12) ?
O1 C5 C4 . . 121.30(13) ?
O1 C5 C6 . . 119.73(13) ?
C4 C5 C6 . . 118.97(12) ?
C7A C6 C5 . . 111.51(19) ?
C12 C6 C5 . . 113.18(14) ?
C7A C6 C11A . . 114.0(3) ?
C5 C6 C11A . . 107.99(19) ?
C12 C6 C7 . . 109.13(15) ?
C5 C6 C7 . . 111.51(13) ?
C12 C6 C11 . . 109.71(17) ?
C5 C6 C11 . . 104.16(13) ?
C7 C6 C11 . . 108.97(16) ?
C7A C6 C12A . . 114.1(3) ?
C5 C6 C12A . . 101.5(2) ?
C11A C6 C12A . . 106.9(3) ?
C8 C7 C6 . . 112.2(4) ?
C8 C7 H7A . . 109.2 ?
C6 C7 H7A . . 109.2 ?
C8 C7 H7B . . 109.2 ?
C6 C7 H7B . . 109.2 ?
H7A C7 H7B . . 107.9 ?
C9 C8 C7 . . 111.1(7) ?
C9 C8 H8A . . 109.4 ?
C7 C8 H8A . . 109.4 ?
C9 C8 H8B . . 109.4 ?
C7 C8 H8B . . 109.4 ?
H8A C8 H8B . . 108.0 ?
C6 C11 H11A . . 109.5 ?
C6 C11 H11B . . 109.5 ?
H11A C11 H11B . . 109.5 ?
C6 C11 H11C . . 109.5 ?
H11A C11 H11C . . 109.5 ?
H11B C11 H11C . . 109.5 ?
C6 C12 H12A . . 109.5 ?
C6 C12 H12B . . 109.5 ?
H12A C12 H12B . . 109.5 ?
C6 C12 H12C . . 109.5 ?
H12A C12 H12C . . 109.5 ?
H12B C12 H12C . . 109.5 ?
C6 C7A C8A . . 112.7(8) ?
C6 C7A H7AA . . 109.0 ?
C8A C7A H7AA . . 109.0 ?
C6 C7A H7AB . . 109.0 ?
C8A C7A H7AB . . 109.0 ?
H7AA C7A H7AB . . 107.8 ?
C7A C8A C9 . . 110.2(11) ?
C7A C8A H8AA . . 109.6 ?
C9 C8A H8AA . . 109.6 ?
C7A C8A H8AB . . 109.6 ?
C9 C8A H8AB . . 109.6 ?
H8AA C8A H8AB . . 108.1 ?
C6 C11A H11D . . 109.5 ?
C6 C11A H11E . . 109.5 ?
H11D C11A H11E . . 109.5 ?
C6 C11A H11F . . 109.5 ?
H11D C11A H11F . . 109.5 ?
H11E C11A H11F . . 109.5 ?
C6 C12A H12D . . 109.5 ?
C6 C12A H12E . . 109.5 ?
H12D C12A H12E . . 109.5 ?
C6 C12A H12F . . 109.5 ?
H12D C12A H12F . . 109.5 ?
H12E C12A H12F . . 109.5 ?
C4 C9 N1 . . 119.68(13) ?
C4 C9 C8 . . 125.1(4) ?
N1 C9 C8 . . 115.2(4) ?
C4 C9 C8A . . 120.9(7) ?
N1 C9 C8A . . 119.4(7) ?
C1 C10 H10A . . 109.5 ?
C1 C10 H10B . . 109.5 ?
H10A C10 H10B . . 109.5 ?
C1 C10 H10C . . 109.5 ?
H10A C10 H10C . . 109.5 ?
H10B C10 H10C . . 109.5 ?
O3 C13 O4 . . 123.28(14) ?
O3 C13 C2 . . 122.98(14) ?
O4 C13 C2 . . 113.70(12) ?
O4 C14 C16 . . 102.37(13) ?
O4 C14 C17 . . 111.14(12) ?
C16 C14 C17 . . 109.82(14) ?
O4 C14 C15 . . 109.50(13) ?
C16 C14 C15 . . 111.71(19) ?
C17 C14 C15 . . 111.91(17) ?
C14 C15 H15A . . 109.5 ?
C14 C15 H15B . . 109.5 ?
H15A C15 H15B . . 109.5 ?
C14 C15 H15C . . 109.5 ?
H15A C15 H15C . . 109.5 ?
H15B C15 H15C . . 109.5 ?
C14 C16 H16A . . 109.5 ?
C14 C16 H16B . . 109.5 ?
H16A C16 H16B . . 109.5 ?
C14 C16 H16C . . 109.5 ?
H16A C16 H16C . . 109.5 ?
H16B C16 H16C . . 109.5 ?
C14 C17 H17A . . 109.5 ?
C14 C17 H17B . . 109.5 ?
H17A C17 H17B . . 109.5 ?
C14 C17 H17C . . 109.5 ?
H17A C17 H17C . . 109.5 ?
H17B C17 H17C . . 109.5 ?
C19 C18 C23 . . 117.70(13) ?
C19 C18 C3 . . 121.64(13) ?
C23 C18 C3 . . 120.65(12) ?
C18 C19 C20 . . 121.21(14) ?
C18 C19 H19A . . 119.4 ?
C20 C19 H19A . . 119.4 ?
C21 C20 C19 . . 119.40(13) ?
C21 C20 H20A . . 120.3 ?
C19 C20 H20A . . 120.3 ?
C20 C21 C22 . . 121.11(14) ?
C20 C21 O2 . . 114.03(13) ?
C22 C21 O2 . . 124.86(14) ?
C21 C22 C23 . . 118.53(14) ?
C21 C22 H22A . . 120.7 ?
C23 C22 H22A . . 120.7 ?
C22 C23 C18 . . 122.05(14) ?
C22 C23 H23A . . 119.0 ?
C18 C23 H23A . . 119.0 ?
O2 C24 F2 . . 112.74(14) ?
O2 C24 F1 . . 111.38(12) ?
F2 C24 F1 . . 105.20(13) ?
O2 C24 H24A . . 109.1 ?
F2 C24 H24A . . 109.1 ?
F1 C24 H24A . . 109.1 ?

loop_
_geom_bond_atom_site_label_1
_geom_bond_atom_site_label_2
_geom_bond_site_symmetry_2
_geom_bond_distance
_geom_bond_publ_flag
F1 C24 . 1.3658(18) ?
F2 C24 . 1.3510(19) ?
O1 C5 . 1.2374(18) ?
O2 C24 . 1.3449(19) ?
O2 C21 . 1.4107(17) ?
O3 C13 . 1.2127(19) ?
O4 C13 . 1.3490(18) ?
O4 C14 . 1.4757(17) ?
N1 C9 . 1.3692(18) ?
N1 C1 . 1.3902(18) ?
N1 H1N . 0.88(2) ?
C1 C2 . 1.3578(19) ?
C1 C10 . 1.501(2) ?
C2 C13 . 1.470(2) ?
C2 C3 . 1.5273(19) ?
C3 C4 . 1.5132(18) ?
C3 C18 . 1.531(2) ?
C3 H3A . 1.0000 ?
C4 C9 . 1.364(2) ?
C4 C5 . 1.449(2) ?
C5 C6 . 1.5295(19) ?
C6 C7A . 1.447(4) ?
C6 C12 . 1.510(3) ?
C6 C11A . 1.546(5) ?
C6 C7 . 1.559(3) ?
C6 C11 . 1.560(3) ?
C6 C12A . 1.570(4) ?
C7 C8 . 1.547(10) ?
C7 H7A . 0.9900 ?
C7 H7B . 0.9900 ?
C8 C9 . 1.468(11) ?
C8 H8A . 0.9900 ?
C8 H8B . 0.9900 ?
C11 H11A . 0.9800 ?
C11 H11B . 0.9800 ?
C11 H11C . 0.9800 ?
C12 H12A . 0.9800 ?
C12 H12B . 0.9800 ?
C12 H12C . 0.9800 ?
C7A C8A . 1.525(16) ?
C7A H7AA . 0.9900 ?
C7A H7AB . 0.9900 ?
C8A C9 . 1.553(18) ?
C8A H8AA . 0.9900 ?
C8A H8AB . 0.9900 ?
C11A H11D . 0.9800 ?
C11A H11E . 0.9800 ?
C11A H11F . 0.9800 ?
C12A H12D . 0.9800 ?
C12A H12E . 0.9800 ?
C12A H12F . 0.9800 ?
C10 H10A . 0.9800 ?
C10 H10B . 0.9800 ?
C10 H10C . 0.9800 ?
C14 C16 . 1.511(3) ?
C14 C17 . 1.512(2) ?
C14 C15 . 1.512(2) ?
C15 H15A . 0.9800 ?
C15 H15B . 0.9800 ?
C15 H15C . 0.9800 ?
C16 H16A . 0.9800 ?
C16 H16B . 0.9800 ?
C16 H16C . 0.9800 ?
C17 H17A . 0.9800 ?
C17 H17B . 0.9800 ?
C17 H17C . 0.9800 ?
C18 C19 . 1.3918(19) ?
C18 C23 . 1.396(2) ?
C19 C20 . 1.398(2) ?
C19 H19A . 0.9500 ?
C20 C21 . 1.380(2) ?
C20 H20A . 0.9500 ?
C21 C22 . 1.386(2) ?
C22 C23 . 1.394(2) ?
C22 H22A . 0.9500 ?
C23 H23A . 0.9500 ?
C24 H24A . 1.0000 ?

loop_
_geom_hbond_atom_site_label_D
_geom_hbond_atom_site_label_H
_geom_hbond_atom_site_label_A
_geom_hbond_site_symmetry_A
_geom_hbond_distance_DH
_geom_hbond_distance_HA
_geom_hbond_distance_DA
_geom_hbond_angle_DHA
_geom_hbond_publ_flag
N1 H1N O1 6_657 0.88(2) 1.97(2) 2.8418(16) 171.2(19) yes
C8A H8A F2 8_755 0.99 2.53 3.168(19) 129.9 yes
C8AA H8AB F2 8_755 0.99 2.48 3.168(19) 126.2 yes
C10 H10A O4 . 0.98 2.27 2.7834(18) 111.7 yes
C15 H15A O3 . 0.98 2.47 3.038(3) 116.3 yes
C16 H16C F1 7_575 0.98 2.62 3.573(2) 164.4 yes
C17 H17B O3 . 0.98 2.41 2.969(2) 115.5 yes
C22 H22A F2 . 0.95 2.37 2.9091(19) 115.5 yes
C24 H24A O4 3_656 1.00 2.65 3.4638(18) 138.9 yes

loop_
_geom_torsion_atom_site_label_1
_geom_torsion_atom_site_label_2
_geom_torsion_atom_site_label_3
_geom_torsion_atom_site_label_4
_geom_torsion_site_symmetry_1
_geom_torsion_site_symmetry_2
_geom_torsion_site_symmetry_3
_geom_torsion_site_symmetry_4
_geom_torsion
_geom_torsion_publ_flag
C9 N1 C1 C2 . . . . 16.6(2) ?
C9 N1 C1 C10 . . . . -162.96(12) ?
N1 C1 C2 C13 . . . . -168.52(13) ?
C10 C1 C2 C13 . . . . 10.9(2) ?
N1 C1 C2 C3 . . . . 9.82(19) ?
C10 C1 C2 C3 . . . . -170.73(13) ?
C1 C2 C3 C4 . . . . -32.19(17) ?
C13 C2 C3 C4 . . . . 146.33(12) ?
C1 C2 C3 C18 . . . . 90.88(15) ?
C13 C2 C3 C18 . . . . -90.60(14) ?
C2 C3 C4 C9 . . . . 32.34(18) ?
C18 C3 C4 C9 . . . . -91.22(16) ?
C2 C3 C4 C5 . . . . -151.65(13) ?
C18 C3 C4 C5 . . . . 84.79(16) ?
C9 C4 C5 O1 . . . . -174.39(14) ?
C3 C4 C5 O1 . . . . 9.7(2) ?
C9 C4 C5 C6 . . . . 6.6(2) ?
C3 C4 C5 C6 . . . . -169.33(12) ?
O1 C5 C6 C7A . . . . -152.9(2) ?
C4 C5 C6 C7A . . . . 26.1(2) ?
O1 C5 C6 C12 . . . . 28.8(2) ?
C4 C5 C6 C12 . . . . -152.19(17) ?
O1 C5 C6 C11A . . . . -26.9(3) ?
C4 C5 C6 C11A . . . . 152.1(2) ?
O1 C5 C6 C7 . . . . 152.31(15) ?
C4 C5 C6 C7 . . . . -28.68(19) ?
O1 C5 C6 C11 . . . . -90.31(18) ?
C4 C5 C6 C11 . . . . 88.70(17) ?
O1 C5 C6 C12A . . . . 85.2(2) ?
C4 C5 C6 C12A . . . . -95.7(2) ?
C12 C6 C7 C8 . . . . 174.7(4) ?
C5 C6 C7 C8 . . . . 48.9(4) ?
C11 C6 C7 C8 . . . . -65.5(4) ?
C6 C7 C8 C9 . . . . -47.3(6) ?
C5 C6 C7A C8A . . . . -55.3(8) ?
C11A C6 C7A C8A . . . . -177.9(8) ?
C12A C6 C7A C8A . . . . 58.9(9) ?
C6 C7A C8A C9 . . . . 52.0(13) ?
C5 C4 C9 N1 . . . . 173.81(13) ?
C3 C4 C9 N1 . . . . -10.2(2) ?
C5 C4 C9 C8 . . . . -5.5(5) ?
C3 C4 C9 C8 . . . . 170.5(5) ?
C5 C4 C9 C8A . . . . -9.4(8) ?
C3 C4 C9 C8A . . . . 166.6(8) ?
C1 N1 C9 C4 . . . . -16.5(2) ?
C1 N1 C9 C8 . . . . 162.9(4) ?
C1 N1 C9 C8A . . . . 166.7(8) ?
C7 C8 C9 C4 . . . . 26.3(8) ?
C7 C8 C9 N1 . . . . -153.0(4) ?
C7A C8A C9 C4 . . . . -19.0(15) ?
C7A C8A C9 N1 . . . . 157.8(7) ?
C14 O4 C13 O3 . . . . -1.5(2) ?
C14 O4 C13 C2 . . . . 176.23(12) ?
C1 C2 C13 O3 . . . . -176.94(15) ?
C3 C2 C13 O3 . . . . 4.6(2) ?
C1 C2 C13 O4 . . . . 5.3(2) ?
C3 C2 C13 O4 . . . . -173.09(12) ?
C13 O4 C14 C16 . . . . 176.95(15) ?
C13 O4 C14 C17 . . . . 59.76(18) ?
C13 O4 C14 C15 . . . . -64.4(2) ?
C4 C3 C18 C19 . . . . -134.72(14) ?
C2 C3 C18 C19 . . . . 102.85(15) ?
C4 C3 C18 C23 . . . . 46.27(18) ?
C2 C3 C18 C23 . . . . -76.16(16) ?
C23 C18 C19 C20 . . . . -0.2(2) ?
C3 C18 C19 C20 . . . . -179.23(13) ?
C18 C19 C20 C21 . . . . 0.9(2) ?
C19 C20 C21 C22 . . . . -0.8(2) ?
C19 C20 C21 O2 . . . . 178.96(13) ?
C24 O2 C21 C20 . . . . 168.08(14) ?
C24 O2 C21 C22 . . . . -12.1(2) ?
C20 C21 C22 C23 . . . . 0.1(2) ?
O2 C21 C22 C23 . . . . -179.67(14) ?
C21 C22 C23 C18 . . . . 0.6(2) ?
C19 C18 C23 C22 . . . . -0.6(2) ?
C3 C18 C23 C22 . . . . 178.48(14) ?
C21 O2 C24 F2 . . . . 60.27(18) ?
C21 O2 C24 F1 . . . . -57.73(18) ?
